data_4327328
loop_
_publ_author_name
'Matthew A. Gave'
'Daniel Bilc'
'S. D. Mahanti'
'Jean D. Breshears'
'Mercouri G. Kanatzidis'

_publ_section_title
;
 On the Lamellar Compounds CuBiP2Se6, AgBiP2Se6 and AgBiP2S6.
 Antiferroelectric Phase Transitions Due to Cooperative Cu+ and Bi3+ Ion
 Motion
;
_journal_name_full 'Inorganic Chemistry'
_journal_page_first 5293
_journal_page_last 5303
_journal_paper_doi 10.1021/ic050357+
_journal_volume 44
_journal_year 2005
_chemical_formula_sum 'Bi Cu P2 Se6'
_chemical_formula_weight 808.22
_chemical_name_systematic
; 
 ? 
;
_space_group_IT_number 148
_symmetry_cell_setting trigonal
_symmetry_space_group_name_Hall '-R 3'
_symmetry_space_group_name_H-M 'R -3 :H'
_atom_sites_solution_hydrogens geom
_atom_sites_solution_primary direct
_atom_sites_solution_secondary difmap
_audit_creation_method SHELXL-97
_cell_angle_alpha 90.00
_cell_angle_beta 90.00
_cell_angle_gamma 120.00
_cell_formula_units_Z 6
_cell_length_a 6.5532(16)
_cell_length_b 6.5532(16)
_cell_length_c 39.762(13)
_cell_measurement_temperature 293(2)
_cell_volume 1478.8(7)
_computing_structure_refinement 'SHELXL-97 (Sheldrick, 1997)'
_computing_structure_solution 'SHELXS-97 (Sheldrick, 1990)'
_diffrn_ambient_temperature 293(2)
_diffrn_measured_fraction_theta_full 0.965
_diffrn_measured_fraction_theta_max 0.965
_diffrn_radiation_monochromator graphite
_diffrn_radiation_source 'fine-focus sealed tube'
_diffrn_radiation_type MoK\a
_diffrn_radiation_wavelength 0.71073
_diffrn_reflns_av_R_equivalents 0.0584
_diffrn_reflns_av_sigmaI/netI 0.0371
_diffrn_reflns_limit_h_max 7
_diffrn_reflns_limit_h_min -8
_diffrn_reflns_limit_k_max 8
_diffrn_reflns_limit_k_min -6
_diffrn_reflns_limit_l_max 49
_diffrn_reflns_limit_l_min -51
_diffrn_reflns_number 2947
_diffrn_reflns_theta_full 28.26
_diffrn_reflns_theta_max 28.26
_diffrn_reflns_theta_min 1.54
_exptl_absorpt_coefficient_mu 42.383
_exptl_crystal_density_diffrn 5.445
_exptl_crystal_F_000 2076
_refine_diff_density_max 4.152
_refine_diff_density_min -2.726
_refine_diff_density_rms 0.506
_refine_ls_extinction_coef 0.00008(4)
_refine_ls_extinction_expression Fc^*^=kFc[1+0.001xFc^2^\l^3^/sin(2\q)]^-1/4^
_refine_ls_extinction_method SHELXL
_refine_ls_goodness_of_fit_ref 1.199
_refine_ls_hydrogen_treatment mixed
_refine_ls_matrix_type full
_refine_ls_number_parameters 35
_refine_ls_number_reflns 799
_refine_ls_number_restraints 0
_refine_ls_restrained_S_all 1.199
_refine_ls_R_factor_all 0.0504
_refine_ls_R_factor_gt 0.0481
_refine_ls_shift/su_max 0.000
_refine_ls_shift/su_mean 0.000
_refine_ls_structure_factor_coef Fsqd
_refine_ls_weighting_details 'calc w=1/[\s^2^(Fo^2^)+(0.0457P)^2^+188.9817P] where P=(Fo^2^+2Fc^2^)/3'
_refine_ls_weighting_scheme calc
_refine_ls_wR_factor_gt 0.1160
_refine_ls_wR_factor_ref 0.1168
_reflns_number_gt 767
_reflns_number_total 799
_reflns_threshold_expression >2sigma(I)
_cod_data_source_file ic0503572Bsi20050308_041749.cif
_cod_data_source_block cubitemm
_cod_original_sg_symbol_H-M 'R -3'
_cod_database_code 4327328

loop_
_symmetry_equiv_pos_as_xyz
'x, y, z'
'-y, x-y, z'
'-x+y, -x, z'
'x+2/3, y+1/3, z+1/3'
'-y+2/3, x-y+1/3, z+1/3'
'-x+y+2/3, -x+1/3, z+1/3'
'x+1/3, y+2/3, z+2/3'
'-y+1/3, x-y+2/3, z+2/3'
'-x+y+1/3, -x+2/3, z+2/3'
'-x, -y, -z'
'y, -x+y, -z'
'x-y, x, -z'
'-x+2/3, -y+1/3, -z+1/3'
'y+2/3, -x+y+1/3, -z+1/3'
'x-y+2/3, x+1/3, -z+1/3'
'-x+1/3, -y+2/3, -z+2/3'
'y+1/3, -x+y+2/3, -z+2/3'
'x-y+1/3, x+2/3, -z+2/3'

loop_
_atom_site_label
_atom_site_type_symbol
_atom_site_fract_x
_atom_site_fract_y
_atom_site_fract_z
_atom_site_U_iso_or_equiv
_atom_site_adp_type
_atom_site_occupancy
_atom_site_symmetry_multiplicity
_atom_site_calc_flag
_atom_site_refinement_flags
Cu1 Cu 0.3333 0.6667 0.05347(11) 0.0129(7) Uani 0.85 3 d SP
Cu2 Cu 0.3333 0.6667 0.0761(13) 0.047(9) Uani 0.15 3 d SP
Se1 Se 0.3761(2) 0.3877(2) 0.12733(3) 0.0119(3) Uani 1 1 d .
Se2 Se 0.33886(19) 1.0230(2) 0.03856(3) 0.0086(3) Uani 1 1 d .
Bi Bi 0.0000 0.0000 0.09073(2) 0.0099(3) Uani 1 3 d S
P1 P 0.6667 0.3333 0.11276(13) 0.0092(10) Uani 1 3 d S
P2 P 0.6667 1.3333 0.05610(13) 0.0074(9) Uani 1 3 d S

loop_
_atom_site_aniso_label
_atom_site_aniso_U_11
_atom_site_aniso_U_22
_atom_site_aniso_U_33
_atom_site_aniso_U_23
_atom_site_aniso_U_13
_atom_site_aniso_U_12
Cu1 0.0075(10) 0.0075(10) 0.0238(18) 0.000 0.000 0.0037(5)
Cu2 0.014(8) 0.014(8) 0.11(3) 0.000 0.000 0.007(4)
Se1 0.0112(6) 0.0142(6) 0.0112(6) -0.0048(4) -0.0002(4) 0.0069(5)
Se2 0.0074(5) 0.0076(5) 0.0085(6) -0.0017(4) -0.0001(4) 0.0020(4)
Bi 0.0086(3) 0.0086(3) 0.0127(4) 0.000 0.000 0.00428(15)
P1 0.0096(14) 0.0096(14) 0.008(2) 0.000 0.000 0.0048(7)
P2 0.0071(14) 0.0071(14) 0.008(2) 0.000 0.000 0.0036(7)

loop_
_atom_type_symbol
_atom_type_description
_atom_type_scat_dispersion_real
_atom_type_scat_dispersion_imag
_atom_type_scat_source
P P 0.1023 0.0942 'International Tables Vol C Tables 4.2.6.8 and 6.1.1.4'
Cu Cu 0.3201 1.2651 'International Tables Vol C Tables 4.2.6.8 and 6.1.1.4'
Se Se -0.0929 2.2259 'International Tables Vol C Tables 4.2.6.8 and 6.1.1.4'
Bi Bi -4.1077 10.2566 'International Tables Vol C Tables 4.2.6.8 and 6.1.1.4'

loop_
_geom_angle_atom_site_label_1
_geom_angle_atom_site_label_2
_geom_angle_atom_site_label_3
_geom_angle
_geom_angle_site_symmetry_1
_geom_angle_site_symmetry_3
Cu2 Cu1 Se2 104.36(11) . 2_665
Cu2 Cu1 Se2 104.36(10) . .
Se2 Cu1 Se2 114.07(8) 2_665 .
Cu2 Cu1 Se2 104.36(10) . 3_565
Se2 Cu1 Se2 114.07(8) 2_665 3_565
Se2 Cu1 Se2 114.07(8) . 3_565
Cu1 Cu2 Se2 57.2(9) . 2_665
Cu1 Cu2 Se2 57.2(9) . .
Se2 Cu2 Se2 93.5(12) 2_665 .
Cu1 Cu2 Se2 57.2(9) . 3_565
Se2 Cu2 Se2 93.5(12) 2_665 3_565
Se2 Cu2 Se2 93.5(12) . 3_565
Cu1 Cu2 Se1 135.8(7) . .
Se2 Cu2 Se1 99.6(2) 2_665 .
Se2 Cu2 Se1 165.7(15) . .
Se2 Cu2 Se1 91.6(2) 3_565 .
Cu1 Cu2 Se1 135.8(7) . 2_665
Se2 Cu2 Se1 165.7(15) 2_665 2_665
Se2 Cu2 Se1 91.6(2) . 2_665
Se2 Cu2 Se1 99.6(2) 3_565 2_665
Se1 Cu2 Se1 74.3(11) . 2_665
Cu1 Cu2 Se1 135.8(7) . 3_565
Se2 Cu2 Se1 91.6(2) 2_665 3_565
Se2 Cu2 Se1 99.6(2) . 3_565
Se2 Cu2 Se1 165.7(15) 3_565 3_565
Se1 Cu2 Se1 74.3(11) . 3_565
Se1 Cu2 Se1 74.3(11) 2_665 3_565
P1 Se1 Cu2 106.8(5) . .
P1 Se1 Bi 98.78(9) . .
Cu2 Se1 Bi 83.7(4) . .
P2 Se2 Cu1 110.74(8) . .
P2 Se2 Cu2 101.8(5) . .
Cu1 Se2 Cu2 18.4(8) . .
P2 Se2 Bi 100.58(11) . 1_565
Cu1 Se2 Bi 97.51(8) . 1_565
Cu2 Se2 Bi 83.5(7) . 1_565
Se1 Bi Se1 96.96(4) . 2
Se1 Bi Se1 96.96(4) . 3
Se1 Bi Se1 96.96(4) 2 3
Se1 Bi Se2 93.26(4) . 2_665
Se1 Bi Se2 91.12(4) 2 2_665
Se1 Bi Se2 166.10(4) 3 2_665
Se1 Bi Se2 166.09(4) . 3_455
Se1 Bi Se2 93.26(4) 2 3_455
Se1 Bi Se2 91.12(4) 3 3_455
Se2 Bi Se2 77.09(4) 2_665 3_455
Se1 Bi Se2 91.12(4) . 1_545
Se1 Bi Se2 166.10(4) 2 1_545
Se1 Bi Se2 93.26(4) 3 1_545
Se2 Bi Se2 77.09(4) 2_665 1_545
Se2 Bi Se2 77.09(4) 3_455 1_545
Se1 P1 Se1 113.22(12) . 3_665
Se1 P1 Se1 113.22(12) . 2_655
Se1 P1 Se1 113.22(12) 3_665 2_655
Se1 P1 P2 105.40(14) . 1_545
Se1 P1 P2 105.40(14) 3_665 1_545
Se1 P1 P2 105.40(14) 2_655 1_545
Se2 P2 Se2 110.50(13) 3_575 .
Se2 P2 Se2 110.50(13) 3_575 2_775
Se2 P2 Se2 110.50(13) . 2_775
Se2 P2 P1 108.43(13) 3_575 1_565
Se2 P2 P1 108.43(13) . 1_565
Se2 P2 P1 108.43(13) 2_775 1_565

loop_
_geom_bond_atom_site_label_1
_geom_bond_atom_site_label_2
_geom_bond_distance
_geom_bond_site_symmetry_2
Cu1 Cu2 0.90(5) .
Cu1 Se2 2.3917(17) 2_665
Cu1 Se2 2.3917(17) .
Cu1 Se2 2.3917(17) 3_565
Cu2 Se2 2.76(3) 2_665
Cu2 Se2 2.76(3) .
Cu2 Se2 2.76(3) 3_565
Cu2 Se1 2.84(4) .
Cu2 Se1 2.84(4) 2_665
Cu2 Se1 2.84(4) 3_565
Se1 P1 2.1830(19) .
Se1 Bi 2.8958(14) .
Se2 P2 2.206(2) .
Se2 Bi 2.9871(14) 1_565
Bi Se1 2.8958(14) 2
Bi Se1 2.8958(14) 3
Bi Se2 2.9872(14) 2_665
Bi Se2 2.9872(14) 3_455
Bi Se2 2.9872(14) 1_545
P1 Se1 2.1830(19) 3_665
P1 Se1 2.1830(19) 2_655
P1 P2 2.253(8) 1_545
P2 Se2 2.206(2) 3_575
P2 Se2 2.206(2) 2_775
P2 P1 2.253(8) 1_565
